data_1507230
loop_
_publ_author_name
'Krebs, Frederik C.'
'J\/orgensen, Mikkel'

_publ_section_title
;
 High Carrier Mobility in a Series of New Semiconducting PPV-Type Polymers
;
_journal_issue 12
_journal_name_full Macromolecules
_journal_page_first 4374
_journal_paper_doi 10.1021/ma025893p
_journal_volume 36
_journal_year 2003
_chemical_formula_sum 'C34 H58 O4'
_chemical_formula_weight 530.80
_chemical_name_systematic
; 
 1,4-Bis(5,5-dimethyl-1,3-dioxan-2-yl)-2,5-dioctylbenzene 
;
_space_group_IT_number 2
_symmetry_cell_setting triclinic
_symmetry_space_group_name_Hall '-P 1'
_symmetry_space_group_name_H-M 'P -1'
_atom_sites_solution_hydrogens geom
_atom_sites_solution_primary direct
_atom_sites_solution_secondary difmap
_audit_creation_method SHELXL-97
_cell_angle_alpha 108.577(7)
_cell_angle_beta 98.008(8)
_cell_angle_gamma 97.567(8)
_cell_formula_units_Z 2
_cell_length_a 5.714(2)
_cell_length_b 16.601(7)
_cell_length_c 17.899(7)
_cell_measurement_temperature 120(2)
_cell_volume 1565.4(11)
_computing_cell_refinement 'SAINT Siemens'
_computing_data_collection 'SMART Siemens'
_computing_data_reduction 'SAINT Siemens'
_computing_molecular_graphics 'SHELXTL (Sheldrick)'
_computing_publication_material 'XCIF (Sheldrick)'
_computing_structure_refinement 'SHELXL-97 (Sheldrick, 1997)'
_computing_structure_solution 'SHELXS-97 (Sheldrick, 1990)'
_diffrn_ambient_temperature 293(2)
_diffrn_detector_area_resol_mean 8.192
_diffrn_measured_fraction_theta_full 0.900
_diffrn_measured_fraction_theta_max 0.900
_diffrn_measurement_device_type 'Siemens SMART CCD'
_diffrn_measurement_method 'omega scan, frame data integration'
_diffrn_radiation_monochromator graphite
_diffrn_radiation_source 'fine-focus sealed tube'
_diffrn_radiation_type MoK\a
_diffrn_radiation_wavelength 0.71073
_diffrn_reflns_av_R_equivalents 0.0949
_diffrn_reflns_av_sigmaI/netI 0.1908
_diffrn_reflns_limit_h_max 7
_diffrn_reflns_limit_h_min -8
_diffrn_reflns_limit_k_max 23
_diffrn_reflns_limit_k_min -23
_diffrn_reflns_limit_l_max 24
_diffrn_reflns_limit_l_min -24
_diffrn_reflns_number 19922
_diffrn_reflns_theta_full 30.25
_diffrn_reflns_theta_max 30.25
_diffrn_reflns_theta_min 1.22
_exptl_absorpt_coefficient_mu 0.071
_exptl_absorpt_correction_type empirical
_exptl_absorpt_process_details 'SADABS (Sheldrick)'
_exptl_crystal_colour colourless
_exptl_crystal_density_diffrn 1.126
_exptl_crystal_density_method 'not measured'
_exptl_crystal_description plate
_exptl_crystal_F_000 588
_exptl_crystal_size_max 0.25
_exptl_crystal_size_mid 0.25
_exptl_crystal_size_min 0.10
_refine_diff_density_max 0.254
_refine_diff_density_min -0.312
_refine_diff_density_rms 0.056
_refine_ls_extinction_method none
_refine_ls_goodness_of_fit_ref 0.878
_refine_ls_hydrogen_treatment mixed
_refine_ls_matrix_type full
_refine_ls_number_parameters 390
_refine_ls_number_reflns 8396
_refine_ls_number_restraints 0
_refine_ls_restrained_S_all 0.878
_refine_ls_R_factor_all 0.2269
_refine_ls_R_factor_gt 0.0689
_refine_ls_shift/su_max 0.001
_refine_ls_shift/su_mean 0.000
_refine_ls_structure_factor_coef Fsqd
_refine_ls_weighting_details 'calc w=1/[\s^2^(Fo^2^)+(0.0919P)^2^+0.0000P] where P=(Fo^2^+2Fc^2^)/3'
_refine_ls_weighting_scheme calc
_refine_ls_wR_factor_gt 0.1564
_refine_ls_wR_factor_ref 0.2092
_reflns_number_gt 2839
_reflns_number_total 8396
_reflns_threshold_expression >2sigma(I)
_cod_data_source_file ma025893psi20021129_110135.cif
_cod_data_source_block compound6c
_cod_original_cell_volume 1565.3(11)
_cod_original_sg_symbol_H-M P-1
_cod_database_code 1507230

loop_
_symmetry_equiv_pos_as_xyz
'x, y, z'
'-x, -y, -z'

loop_
_atom_site_label
_atom_site_type_symbol
_atom_site_fract_x
_atom_site_fract_y
_atom_site_fract_z
_atom_site_U_iso_or_equiv
_atom_site_adp_type
_atom_site_occupancy
_atom_site_symmetry_multiplicity
_atom_site_calc_flag
_atom_site_refinement_flags
_atom_site_disorder_assembly
_atom_site_disorder_group
O1 O 0.9791(3) 0.77784(11) 0.12926(11) 0.0324(5) Uani 1 1 d . . .
O2 O 0.8796(3) 0.90438(10) 0.20530(11) 0.0291(5) Uani 1 1 d . . .
O3 O 0.1927(3) 0.55631(11) 0.27337(11) 0.0287(5) Uani 1 1 d . C .
O4 O 0.0786(4) 0.68133(11) 0.34612(11) 0.0342(5) Uani 1 1 d . C .
C1 C 0.2407(7) 1.3134(2) 0.3868(2) 0.0605(11) Uani 1 1 d . C .
H1A H 0.2305 1.3249 0.3372 0.091 Uiso 1 1 calc . . .
H1B H 0.3365 1.3626 0.4297 0.091 Uiso 1 1 calc . . .
H1C H 0.0820 1.3026 0.3977 0.091 Uiso 1 1 calc . . .
C2 C 0.3549(9) 1.2356(3) 0.3800(3) 0.0749(14) Uani 1 1 d . . .
H2A H 0.2642 1.1879 0.3334 0.090 Uiso 1 1 calc . A 1
H2B H 0.5162 1.2482 0.3703 0.090 Uiso 1 1 calc . B 1
C3 C 0.3708(13) 1.2069(4) 0.4498(4) 0.0362(17) Uani 0.624(11) 1 d P C 1
H3A H 0.2128 1.2020 0.4638 0.043 Uiso 0.62 1 calc P C 1
H3B H 0.4783 1.2520 0.4947 0.043 Uiso 0.62 1 calc P C 1
C4 C 0.4554(12) 1.1230(3) 0.4419(3) 0.0347(18) Uani 0.624(11) 1 d P C 1
H4A H 0.3564 1.0779 0.3950 0.042 Uiso 0.62 1 calc P C 1
H4B H 0.4325 1.1075 0.4886 0.042 Uiso 0.62 1 calc P C 1
C5 C 0.7172(15) 1.1262(6) 0.4343(6) 0.038(2) Uani 0.624(11) 1 d P C 1
H5A H 0.7385 1.1341 0.3841 0.045 Uiso 0.62 1 calc P C 1
H5B H 0.8169 1.1748 0.4780 0.045 Uiso 0.62 1 calc P C 1
C3U C 0.494(6) 1.2261(12) 0.410(2) 0.31(3) Uani 0.376(11) 1 d P C 2
H3U1 H 0.4582 1.2329 0.4624 0.367 Uiso 0.38 1 calc P C 2
H3U2 H 0.6194 1.2748 0.4168 0.367 Uiso 0.38 1 calc P C 2
C4U C 0.613(2) 1.1473(7) 0.3880(9) 0.095(7) Uani 0.376(11) 1 d P C 2
H4U1 H 0.5177 1.1031 0.3396 0.114 Uiso 0.38 1 calc P C 2
H4U2 H 0.7715 1.1631 0.3778 0.114 Uiso 0.38 1 calc P C 2
C5U C 0.631(3) 1.1141(11) 0.4537(13) 0.070(6) Uani 0.376(11) 1 d P C 2
H5U1 H 0.4726 1.0890 0.4581 0.084 Uiso 0.38 1 calc P C 2
H5U2 H 0.7025 1.1605 0.5039 0.084 Uiso 0.38 1 calc P C 2
C6 C 0.7933(6) 1.04316(18) 0.43656(18) 0.0454(9) Uani 1 1 d . . .
H6A H 0.9645 1.0488 0.4365 0.055 Uiso 1 1 calc . D 1
H6B H 0.7687 1.0361 0.4868 0.055 Uiso 1 1 calc . E 1
C7 C 0.6649(5) 0.96229(17) 0.36872(17) 0.0358(8) Uani 1 1 d . C .
H7A H 0.6532 0.9736 0.3185 0.043 Uiso 1 1 calc . . .
H7B H 0.5028 0.9470 0.3767 0.043 Uiso 1 1 calc . . .
C8 C 0.7936(5) 0.88668(16) 0.36305(16) 0.0326(7) Uani 1 1 d . . .
H8A H 0.9545 0.9015 0.3538 0.039 Uiso 1 1 calc . . .
H8B H 0.8089 0.8763 0.4137 0.039 Uiso 1 1 calc . . .
C9 C 0.6630(5) 0.80543(16) 0.29676(16) 0.0277(7) Uani 1 1 d . C .
C10 C 0.7279(5) 0.77556(16) 0.22236(16) 0.0273(7) Uani 1 1 d . . .
C11 C 0.5929(5) 0.70032(16) 0.16568(16) 0.0285(7) Uani 1 1 d . C .
H11 H 0.6371 0.6803 0.1159 0.034 Uiso 1 1 calc . . .
C12 C 0.3986(5) 0.65398(16) 0.17900(16) 0.0271(7) Uani 1 1 d . . .
C13 C 0.3323(5) 0.68403(17) 0.25334(16) 0.0279(7) Uani 1 1 d . C .
C14 C 0.4663(5) 0.75902(17) 0.31016(16) 0.0312(7) Uani 1 1 d . . .
H14 H 0.4214 0.7791 0.3598 0.037 Uiso 1 1 calc . . .
C15 C 0.2743(5) 0.57065(16) 0.11477(15) 0.0281(7) Uani 1 1 d . C .
H15A H 0.2598 0.5782 0.0629 0.034 Uiso 1 1 calc . . .
H15B H 0.1134 0.5551 0.1236 0.034 Uiso 1 1 calc . . .
C16 C 0.4108(5) 0.49831(16) 0.11419(16) 0.0283(7) Uani 1 1 d . . .
H16A H 0.5672 0.5126 0.1016 0.034 Uiso 1 1 calc . . .
H16B H 0.4371 0.4947 0.1677 0.034 Uiso 1 1 calc . . .
C17 C 0.2858(5) 0.41145(16) 0.05546(16) 0.0321(7) Uani 1 1 d . C .
H17A H 0.2556 0.4152 0.0021 0.039 Uiso 1 1 calc . . .
H17B H 0.1314 0.3961 0.0689 0.039 Uiso 1 1 calc . . .
C18 C 0.4277(6) 0.34120(17) 0.05435(17) 0.0362(8) Uani 1 1 d . . .
H18A H 0.3555 0.2907 0.0075 0.043 Uiso 1 1 calc . . .
H18B H 0.5896 0.3606 0.0484 0.043 Uiso 1 1 calc . . .
C19 C 0.4437(6) 0.31493(18) 0.12646(19) 0.0435(9) Uani 1 1 d . C .
H19A H 0.2869 0.2857 0.1281 0.052 Uiso 1 1 calc . F 1
H19B H 0.4942 0.3658 0.1746 0.052 Uiso 1 1 calc . G 1
C20 C 0.6253(11) 0.2542(3) 0.1238(3) 0.0324(16) Uani 0.783(13) 1 d P C 1
H20A H 0.5736 0.2038 0.0754 0.039 Uiso 0.78 1 calc P C 1
H20B H 0.7808 0.2837 0.1213 0.039 Uiso 0.78 1 calc P C 1
C21 C 0.6510(9) 0.2256(3) 0.1953(3) 0.0406(18) Uani 0.783(13) 1 d P C 1
H21A H 0.4967 0.1951 0.1976 0.049 Uiso 0.78 1 calc P C 1
H21B H 0.7023 0.2758 0.2440 0.049 Uiso 0.78 1 calc P C 1
C20U C 0.495(4) 0.2360(10) 0.1433(12) 0.044(6) Uani 0.217(13) 1 d P C 2
H20C H 0.4292 0.2310 0.1892 0.053 Uiso 0.22 1 calc P C 2
H20D H 0.4271 0.1842 0.0971 0.053 Uiso 0.22 1 calc P C 2
C21U C 0.758(4) 0.2493(12) 0.1603(12) 0.050(6) Uani 0.217(13) 1 d P C 2
H21C H 0.8239 0.3045 0.2024 0.059 Uiso 0.22 1 calc P C 2
H21D H 0.8204 0.2489 0.1125 0.059 Uiso 0.22 1 calc P C 2
C22 C 0.8334(6) 0.1668(2) 0.1901(2) 0.0616(11) Uani 1 1 d . . .
H22A H 0.8498 0.1495 0.2366 0.092 Uiso 1 1 calc . H 1
H22B H 0.9859 0.1971 0.1879 0.092 Uiso 1 1 calc . I 1
H22C H 0.7802 0.1165 0.1426 0.092 Uiso 1 1 calc . J 1
C23 C 0.9353(5) 0.82435(16) 0.20402(16) 0.0289(7) Uani 1 1 d . C .
H23 H 1.0781 0.8338 0.2453 0.035 Uiso 1 1 calc . . .
C24 C 1.1805(5) 0.82320(18) 0.11127(19) 0.0383(8) Uani 1 1 d . . .
H24A H 1.2082 0.7898 0.0590 0.046 Uiso 1 1 calc . . .
H24B H 1.3228 0.8300 0.1509 0.046 Uiso 1 1 calc . . .
C25 C 1.1390(5) 0.91095(17) 0.11113(18) 0.0332(7) Uani 1 1 d . . .
C26 C 0.9360(5) 0.90184(19) 0.04351(18) 0.0367(8) Uani 1 1 d . . .
H26A H 0.7942 0.8670 0.0480 0.055 Uiso 1 1 calc . . .
H26B H 0.9807 0.8747 -0.0070 0.055 Uiso 1 1 calc . . .
H26C H 0.9041 0.9580 0.0466 0.055 Uiso 1 1 calc . . .
C27 C 1.3664(6) 0.9624(2) 0.1035(2) 0.0474(9) Uani 1 1 d . . .
H27A H 1.4047 0.9353 0.0519 0.071 Uiso 1 1 calc . . .
H27B H 1.4959 0.9645 0.1450 0.071 Uiso 1 1 calc . . .
H27C H 1.3436 1.0201 0.1089 0.071 Uiso 1 1 calc . . .
C28 C 1.0747(5) 0.95557(17) 0.19125(18) 0.0343(7) Uani 1 1 d . . .
H28A H 1.2132 0.9670 0.2337 0.041 Uiso 1 1 calc . . .
H28B H 1.0328 1.0106 0.1923 0.041 Uiso 1 1 calc . . .
C29 C 0.1290(5) 0.63465(17) 0.27235(16) 0.0299(7) Uani 1 1 d . . .
H29 H -0.0135 0.6227 0.2303 0.036 Uiso 1 1 calc . . .
C30 C 0.0006(5) 0.50298(17) 0.28696(17) 0.0312(7) Uani 1 1 d . . .
H30A H 0.0497 0.4497 0.2885 0.037 Uiso 1 1 calc . . .
H30B H -0.1359 0.4883 0.2431 0.037 Uiso 1 1 calc . . .
C31 C -0.0725(5) 0.54843(18) 0.36505(17) 0.0325(7) Uani 1 1 d . C .
C32 C 0.1269(5) 0.56074(19) 0.43492(17) 0.0382(8) Uani 1 1 d . . .
H32A H 0.0785 0.5896 0.4843 0.057 Uiso 1 1 calc . . .
H32B H 0.2695 0.5951 0.4303 0.057 Uiso 1 1 calc . . .
H32C H 0.1594 0.5053 0.4345 0.057 Uiso 1 1 calc . . .
C33 C -0.2992(5) 0.4947(2) 0.37153(19) 0.0429(8) Uani 1 1 d . . .
H33A H -0.3440 0.5222 0.4220 0.064 Uiso 1 1 calc . . .
H33B H -0.2706 0.4381 0.3683 0.064 Uiso 1 1 calc . . .
H33C H -0.4268 0.4898 0.3284 0.064 Uiso 1 1 calc . . .
C34 C -0.1211(6) 0.63408(19) 0.36217(18) 0.0392(8) Uani 1 1 d . . .
H34A H -0.2607 0.6247 0.3207 0.047 Uiso 1 1 calc . . .
H34B H -0.1569 0.6674 0.4132 0.047 Uiso 1 1 calc . . .

loop_
_atom_site_aniso_label
_atom_site_aniso_U_11
_atom_site_aniso_U_22
_atom_site_aniso_U_33
_atom_site_aniso_U_23
_atom_site_aniso_U_13
_atom_site_aniso_U_12
O1 0.0318(13) 0.0248(10) 0.0342(12) 0.0000(9) 0.0057(10) 0.0097(9)
O2 0.0329(12) 0.0191(10) 0.0314(12) 0.0030(8) 0.0042(9) 0.0081(9)
O3 0.0270(12) 0.0238(10) 0.0347(12) 0.0061(9) 0.0092(9) 0.0098(9)
O4 0.0357(13) 0.0283(11) 0.0334(12) 0.0009(9) 0.0084(10) 0.0110(10)
C1 0.064(3) 0.046(2) 0.073(3) 0.0152(19) 0.017(2) 0.0221(19)
C2 0.073(3) 0.060(3) 0.068(3) -0.011(2) -0.008(3) 0.039(2)
C3 0.042(4) 0.022(3) 0.037(3) 0.001(2) 0.007(3) 0.006(2)
C4 0.036(4) 0.026(3) 0.037(3) 0.003(2) 0.011(3) 0.002(3)
C5 0.032(5) 0.022(3) 0.048(5) 0.001(3) 0.000(4) -0.001(4)
C3U 0.26(3) 0.059(12) 0.40(5) -0.062(18) -0.27(3) 0.079(18)
C4U 0.082(10) 0.043(7) 0.122(13) 0.008(7) -0.061(9) 0.017(6)
C5U 0.034(13) 0.023(7) 0.099(16) -0.040(8) -0.009(9) -0.003(7)
C6 0.047(2) 0.0284(16) 0.0388(19) -0.0096(14) -0.0133(17) 0.0093(15)
C7 0.041(2) 0.0262(15) 0.0287(17) -0.0025(13) -0.0057(15) 0.0119(14)
C8 0.0368(18) 0.0230(15) 0.0272(17) -0.0029(12) -0.0048(14) 0.0094(13)
C9 0.0335(18) 0.0187(14) 0.0251(16) 0.0028(12) -0.0056(14) 0.0092(13)
C10 0.0313(18) 0.0190(14) 0.0272(17) 0.0044(12) -0.0042(14) 0.0088(13)
C11 0.0388(19) 0.0198(14) 0.0222(15) 0.0021(12) -0.0019(14) 0.0105(13)
C12 0.0338(18) 0.0196(14) 0.0232(16) 0.0047(12) -0.0050(14) 0.0069(13)
C13 0.0314(17) 0.0230(15) 0.0254(16) 0.0049(12) -0.0038(14) 0.0103(13)
C14 0.040(2) 0.0257(16) 0.0248(16) 0.0038(13) 0.0001(14) 0.0140(14)
C15 0.0333(18) 0.0237(15) 0.0216(16) 0.0032(12) -0.0011(13) 0.0041(13)
C16 0.0299(17) 0.0193(14) 0.0284(16) -0.0006(12) 0.0039(13) 0.0037(12)
C17 0.0379(19) 0.0229(15) 0.0291(17) 0.0030(13) 0.0013(14) 0.0043(14)
C18 0.041(2) 0.0231(15) 0.0323(18) -0.0036(13) 0.0006(15) 0.0046(14)
C19 0.054(2) 0.0228(16) 0.041(2) 0.0002(14) -0.0091(17) 0.0078(15)
C20 0.042(4) 0.023(2) 0.031(3) 0.0058(19) 0.008(2) 0.012(2)
C21 0.046(3) 0.038(3) 0.039(3) 0.013(2) 0.006(2) 0.015(2)
C20U 0.047(13) 0.031(9) 0.053(12) 0.019(8) 0.005(10) -0.005(9)
C21U 0.058(14) 0.059(11) 0.046(12) 0.032(10) 0.014(10) 0.020(10)
C22 0.050(2) 0.047(2) 0.076(3) 0.0088(19) -0.007(2) 0.0196(18)
C23 0.0333(18) 0.0205(14) 0.0271(17) 0.0032(12) -0.0042(14) 0.0083(13)
C24 0.0254(18) 0.0319(17) 0.052(2) 0.0049(15) 0.0064(16) 0.0095(14)
C25 0.0285(18) 0.0285(16) 0.0378(19) 0.0044(14) 0.0054(15) 0.0078(13)
C26 0.0313(19) 0.0390(17) 0.0387(19) 0.0105(14) 0.0091(15) 0.0072(14)
C27 0.0295(19) 0.045(2) 0.067(3) 0.0175(18) 0.0101(18) 0.0076(16)
C28 0.0325(18) 0.0211(15) 0.0436(19) 0.0073(13) -0.0003(15) 0.0031(13)
C29 0.0377(19) 0.0246(15) 0.0242(16) 0.0038(12) 0.0006(14) 0.0126(14)
C30 0.0244(17) 0.0309(16) 0.0350(18) 0.0078(14) 0.0057(14) 0.0031(13)
C31 0.0258(17) 0.0375(17) 0.0323(18) 0.0074(14) 0.0062(14) 0.0100(14)
C32 0.0310(18) 0.0490(19) 0.0324(18) 0.0104(15) 0.0052(15) 0.0105(15)
C33 0.0255(18) 0.056(2) 0.044(2) 0.0094(16) 0.0086(15) 0.0118(16)
C34 0.034(2) 0.0420(19) 0.040(2) 0.0063(15) 0.0107(16) 0.0179(15)

loop_
_atom_type_symbol
_atom_type_description
_atom_type_scat_dispersion_real
_atom_type_scat_dispersion_imag
_atom_type_scat_source
C C 0.0033 0.0016 'International Tables Vol C Tables 4.2.6.8 and 6.1.1.4'
H H 0.0000 0.0000 'International Tables Vol C Tables 4.2.6.8 and 6.1.1.4'
O O 0.0106 0.0060 'International Tables Vol C Tables 4.2.6.8 and 6.1.1.4'

loop_
_geom_angle_atom_site_label_1
_geom_angle_atom_site_label_2
_geom_angle_atom_site_label_3
_geom_angle
C23 O1 C24 110.6(2)
C23 O2 C28 110.6(2)
C29 O3 C30 110.9(2)
C29 O4 C34 109.8(2)
C3U C2 C3 52(3)
C3U C2 C1 133.5(12)
C3 C2 C1 115.9(4)
C2 C3 C4 117.7(5)
C3 C4 C5 113.8(6)
C6 C5 C4 109.9(6)
C2 C3U C4U 128(2)
C5U C4U C3U 109(2)
C4U C5U C6 108.2(14)
C7 C6 C5 115.7(5)
C7 C6 C5U 111.3(7)
C5 C6 C5U 25.6(7)
C6 C7 C8 112.1(2)
C9 C8 C7 112.3(2)
C14 C9 C10 118.3(3)
C14 C9 C8 118.1(3)
C10 C9 C8 123.6(3)
C11 C10 C9 118.5(3)
C11 C10 C23 121.0(3)
C9 C10 C23 120.5(2)
C12 C11 C10 123.3(3)
C11 C12 C13 118.3(2)
C11 C12 C15 118.6(3)
C13 C12 C15 123.0(3)
C14 C13 C12 118.7(3)
C14 C13 C29 120.6(3)
C12 C13 C29 120.7(2)
C9 C14 C13 122.9(3)
C12 C15 C16 111.5(2)
C17 C16 C15 114.1(2)
C16 C17 C18 113.1(2)
C19 C18 C17 115.2(3)
C18 C19 C20U 134.3(9)
C18 C19 C20 109.7(3)
C20U C19 C20 35.5(9)
C21 C20 C19 112.4(5)
C20 C21 C22 110.2(5)
C21U C20U C19 103.8(17)
C20U C21U C22 107.1(16)
C21 C22 C21U 37.8(7)
O1 C23 O2 111.1(2)
O1 C23 C10 109.9(2)
O2 C23 C10 107.8(2)
O1 C24 C25 111.0(2)
C27 C25 C24 109.9(2)
C27 C25 C26 110.5(3)
C24 C25 C26 110.5(2)
C27 C25 C28 109.3(2)
C24 C25 C28 106.3(2)
C26 C25 C28 110.3(2)
O2 C28 C25 111.3(2)
O4 C29 O3 111.0(2)
O4 C29 C13 110.6(2)
O3 C29 C13 107.5(2)
O3 C30 C31 110.7(2)
C34 C31 C30 106.8(2)
C34 C31 C32 110.8(2)
C30 C31 C32 110.1(2)
C34 C31 C33 110.0(3)
C30 C31 C33 108.9(2)
C32 C31 C33 110.2(2)
O4 C34 C31 111.3(2)

loop_
_geom_bond_atom_site_label_1
_geom_bond_atom_site_label_2
_geom_bond_distance
O1 C23 1.391(3)
O1 C24 1.422(4)
O2 C23 1.400(3)
O2 C28 1.412(3)
O3 C29 1.401(3)
O3 C30 1.415(3)
O4 C29 1.393(3)
O4 C34 1.414(4)
C1 C2 1.502(5)
C2 C3U 0.950(18)
C2 C3 1.468(8)
C3 C4 1.504(9)
C4 C5 1.516(11)
C5 C6 1.510(11)
C3U C4U 1.52(2)
C4U C5U 1.45(3)
C5U C6 1.573(19)
C6 C7 1.506(4)
C7 C8 1.520(4)
C8 C9 1.501(4)
C9 C14 1.370(4)
C9 C10 1.387(4)
C10 C11 1.380(4)
C10 C23 1.481(4)
C11 C12 1.359(4)
C12 C13 1.389(4)
C12 C15 1.497(3)
C13 C14 1.377(4)
C13 C29 1.474(4)
C15 C16 1.514(4)
C16 C17 1.499(4)
C17 C18 1.502(4)
C18 C19 1.483(4)
C19 C20U 1.491(16)
C19 C20 1.534(6)
C20 C21 1.496(9)
C21 C22 1.511(5)
C20U C21U 1.46(4)
C21U C22 1.704(19)
C24 C25 1.507(4)
C25 C27 1.505(4)
C25 C26 1.510(4)
C25 C28 1.510(4)
C30 C31 1.507(4)
C31 C34 1.499(4)
C31 C32 1.511(4)
C31 C33 1.513(4)
